data_1571526
loop_
_publ_author_name
'Lin, Zenggang'
'Zhang, Peng'
'Song, Fuqiang'
'Yang, Yuzhu'
'Miao, Xuan'
'Liu, Weisheng'

_publ_section_title
;
 Employing racemization strategies to simultaneously enhance the quantum
 yield, lifetime, and water stability of room-temperature phosphorescent
 materials.
;
_journal_issue 21
_journal_name_full 'Chemical science'
_journal_page_first 8052
_journal_page_last 8061
_journal_paper_doi 10.1039/d4sc01719f
_journal_volume 15
_journal_year 2024
_chemical_absolute_configuration ad
_chemical_formula_moiety 'C48 H34 Br2 N2 O4'
_chemical_formula_sum 'C48 H34 Br2 N2 O4'
_chemical_formula_weight 862.59
_space_group_crystal_system monoclinic
_space_group_IT_number 5
_space_group_name_Hall 'C 2y'
_space_group_name_H-M_alt 'C 1 2 1'
_atom_sites_solution_hydrogens geom
_atom_sites_solution_primary dual
_audit_creation_date 2023-12-21
_audit_creation_method
;
Olex2 1.5
(compiled 2023.08.24 svn.re1ec1418 for OlexSys, GUI svn.r6817)
;
_audit_update_record
;
2024-02-29 deposited with the CCDC.	2024-04-30 downloaded from the CCDC.
;
_cell_angle_alpha 90
_cell_angle_beta 97.5803(16)
_cell_angle_gamma 90
_cell_formula_units_Z 4
_cell_length_a 36.5216(6)
_cell_length_b 10.8114(2)
_cell_length_c 12.1409(2)
_cell_measurement_reflns_used 16008
_cell_measurement_temperature 297.74(18)
_cell_measurement_theta_max 75.1240
_cell_measurement_theta_min 2.4200
_cell_volume 4751.94(14)
_computing_cell_refinement 'CrysAlisPro 1.171.42.93a (Rigaku OD, 2023)'
_computing_data_collection 'CrysAlisPro 1.171.42.93a (Rigaku OD, 2023)'
_computing_data_reduction 'CrysAlisPro 1.171.42.93a (Rigaku OD, 2023)'
_computing_molecular_graphics 'Olex2 1.5 (Dolomanov et al., 2009)'
_computing_publication_material 'Olex2 1.5 (Dolomanov et al., 2009)'
_computing_structure_refinement 'SHELXL 2018/3 (Sheldrick, 2015)'
_computing_structure_solution 'SHELXT  (Sheldrick, 2015)'
_diffrn_ambient_environment air
_diffrn_ambient_temperature 297.74(18)
_diffrn_detector 'Hybrid Pixel Array Detector'
_diffrn_detector_area_resol_mean 10.0000
_diffrn_detector_type HyPix
_diffrn_measured_fraction_theta_full 0.999
_diffrn_measured_fraction_theta_max 0.969
_diffrn_measurement_details
;
List of Runs (angles in degrees, time in seconds):

  # Type    Start    End  Width  t~exp~   \w     \q     \k     \f   Frames
#--------------------------------------------------------------------------
  1  \w     28.00  72.00   0.50    0.21    --   46.67  77.00 -90.00   88
  2  \w     90.00 117.00   0.50    0.21    --   46.67  77.00 -90.00   54
  3  \w     70.00 118.00   0.50    0.21    --   46.67  77.00-120.00   96
  4  \w     25.00  67.00   0.50    0.21    --   46.67  77.00-120.00   84
  5  \w     32.00  58.00   0.50    0.21    --   46.67  57.00-150.00   52
  6  \w     36.00  61.00   0.50    0.21    --   46.67  57.00-120.00   50
  7  \w     36.00  74.00   0.50    0.21    --   46.67  19.00-120.00   76
  8  \w     56.00 113.00   0.50    0.21    --   46.67  23.00 112.00  114
  9  \w    125.00 151.00   0.50    0.83    --  104.27  23.00 112.00   52
 10  \w     82.00 108.00   0.50    0.83    --  104.27  77.00-120.00   52
 11  \w    131.00 171.00   0.50    0.83    --  104.27  77.00-120.00   80
 12  \w     34.00 106.00   0.50    0.83    --  104.27 -77.00 -30.00  144
 13  \w     42.00  67.00   0.50    0.83    --  104.27 -61.00  30.00   50
 14  \w     34.00  71.00   0.50    0.83    --  104.27 -61.00  60.00   74
 15  \w     -9.00  24.00   0.50    0.21    --   46.67 -23.00 -52.00   66
 16  \w     34.00  63.00   0.50    0.83    --  104.27 -61.00-150.00   58
 17  \w     33.00 104.00   0.50    0.83    --  104.27 -94.00-180.00  142
 18  \w    -26.00  24.00   0.50    0.21    --  -46.67  23.00 112.00  100
 19  \w    -39.00  26.00   0.50    0.21    --  -46.67  37.00-120.00  130
 20  \w     -6.00  28.00   0.50    0.21    --  -46.67  19.00-120.00   68
 21  \w   -103.00 -37.00   0.50    0.83    -- -102.00  77.00-180.00  132
 22  \w    -66.00 -30.00   0.50    0.83    -- -102.00  61.00-150.00   72
 23  \w    -64.00 -32.00   0.50    0.83    -- -102.00  61.00-120.00   64
 24  \w    -57.00 -31.00   0.50    0.83    -- -102.00  61.00 -90.00   52
 25  \w    -66.00 -29.00   0.50    0.83    -- -102.00  61.00 -30.00   74
 26  \w   -105.00 -57.00   0.50    0.83    -- -102.00 125.00-120.00   96
 27  \w   -104.00 -79.00   0.50    0.83    -- -102.00 -77.00 -81.24   50
 28  \w   -106.00 -81.00   0.50    0.83    -- -102.00 -78.00-133.22   50
 29  \w   -104.00 -79.00   0.50    0.83    -- -102.00 -77.00-150.00   50
 30  \w   -117.00 -80.00   0.50    0.83    -- -102.00 -79.00-157.89   74
 31  \w   -106.00 -80.00   0.50    0.83    -- -102.00 -77.00 -60.00   52
 32  \w   -171.00-113.00   0.50    0.83    -- -102.00 -77.00 -81.24  116
 33  \w   -164.00-138.00   0.50    0.83    -- -102.00 -77.00 -60.00   52
 34  \w   -173.00-126.00   0.50    0.83    -- -102.00 -77.00 -90.00   94
 35  \w   -168.00-143.00   0.50    0.83    -- -102.00 -77.00-150.00   50
 36  \w   -175.00-118.00   0.50    0.83    -- -102.00 -77.00-120.00  114
 37  \w   -107.00 -81.00   0.50    0.83    -- -102.00 -75.00-143.14   52
 38  \w   -104.00 -79.00   0.50    0.83    -- -102.00 -77.00-120.00   50
 39  \w   -106.00 -81.00   0.50    0.83    -- -102.00 -73.00-167.58   50
 40  \w   -171.00-145.00   0.50    0.83    -- -102.00 -73.00-167.58   52
 41  \w   -106.00 -81.00   0.50    0.83    -- -102.00 -72.00-100.48   50
 42  \w   -104.00 -79.00   0.50    0.83    -- -102.00 -77.00 -90.00   50
 43  \w   -108.00 -82.00   0.50    0.83    -- -102.00 -70.00-156.56   52
 44  \w   -169.00-143.00   0.50    0.83    -- -102.00 -72.00-100.48   52
 45  \w   -175.00-150.00   0.50    0.83    -- -102.00 -70.00-137.80   50
 46  \w   -120.00 -82.00   0.50    0.83    -- -102.00 -70.00-137.80   76
 47  \w   -118.00 -83.00   0.50    0.83    -- -102.00 -67.00-121.50   70
 48  \w   -106.00 -80.00   0.50    0.83    -- -102.00 -77.00 167.98   52
 49  \w   -105.00 -80.00   0.50    0.83    -- -102.00 -75.00 175.54   50
 50  \w   -111.00 -85.00   0.50    0.83    -- -102.00 -63.00 175.92   52
 51  \w   -147.00 -85.00   0.50    0.83    -- -102.00 -62.00 168.22  124
 52  \w   -174.00 -84.00   0.50    0.83    -- -102.00 -68.00 159.83  180
 53  \w   -113.00 -86.00   0.50    0.83    -- -102.00 -59.00 -98.75   54
 54  \w   -110.00 -85.00   0.50    0.83    -- -102.00 -61.00 -90.00   50
 55  \w   -110.00 -85.00   0.50    0.83    -- -102.00 -63.00-119.69   50
 56  \w   -125.00 -87.00   0.50    0.83    -- -102.00 -60.00-132.56   76
 57  \w   -121.00 -88.00   0.50    0.83    -- -102.00 -52.00-112.34   66
 58  \w   -165.00-139.00   0.50    0.83    -- -102.00 -60.00-132.56   52
 59  \w   -137.00 -89.00   0.50    0.83    -- -102.00 -46.00 -86.26   96
 60  \w   -138.00 -93.00   0.50    0.83    -- -102.00 -45.00 -90.00   90
 61  \w   -156.00-131.00   0.50    0.83    -- -102.00 -23.00 -52.00   50
 62  \w   -150.00 -92.00   0.50    0.83    -- -102.00 -47.00 169.93  116
 63  \w   -120.00 -68.00   0.50    0.21    --  -46.67 -23.00 -52.00  104
 64  \w   -114.00 -89.00   0.50    0.83    -- -102.00 -45.00-180.00   50
 65  \w   -105.00 -80.00   0.50    0.83    -- -102.00 -81.00-165.35   50
;
_diffrn_measurement_device 'four-circle diffractometer'
_diffrn_measurement_device_type 'XtaLAB Synergy R, DW system, HyPix'
_diffrn_measurement_method '\w scans'
_diffrn_orient_matrix_type 'CrysAlisPro convention (1999,Acta A55,543-557)'
_diffrn_orient_matrix_UB_11 -0.0244563000
_diffrn_orient_matrix_UB_12 0.0383118000
_diffrn_orient_matrix_UB_13 -0.1077722000
_diffrn_orient_matrix_UB_21 0.0348139000
_diffrn_orient_matrix_UB_22 0.0228440000
_diffrn_orient_matrix_UB_23 -0.0562588000
_diffrn_orient_matrix_UB_31 -0.0010557000
_diffrn_orient_matrix_UB_32 -0.1353267000
_diffrn_orient_matrix_UB_33 -0.0400620000
_diffrn_radiation_monochromator mirror
_diffrn_radiation_probe x-ray
_diffrn_radiation_type 'Cu K\a'
_diffrn_radiation_wavelength 1.54184
_diffrn_reflns_av_R_equivalents 0.0430
_diffrn_reflns_av_unetI/netI 0.0351
_diffrn_reflns_Laue_measured_fraction_full 0.999
_diffrn_reflns_Laue_measured_fraction_max 0.969
_diffrn_reflns_limit_h_max 44
_diffrn_reflns_limit_h_min -45
_diffrn_reflns_limit_k_max 12
_diffrn_reflns_limit_k_min -13
_diffrn_reflns_limit_l_max 13
_diffrn_reflns_limit_l_min -15
_diffrn_reflns_number 39928
_diffrn_reflns_point_group_measured_fraction_full 0.974
_diffrn_reflns_point_group_measured_fraction_max 0.929
_diffrn_reflns_theta_full 67.684
_diffrn_reflns_theta_max 76.493
_diffrn_reflns_theta_min 2.441
_diffrn_source 'Rotating-anode X-ray tube'
_diffrn_source_type 'Rigaku (Cu) X-ray Source'
_exptl_absorpt_coefficient_mu 2.483
_exptl_absorpt_correction_T_max 1.00000
_exptl_absorpt_correction_T_min 0.70859
_exptl_absorpt_correction_type multi-scan
_exptl_absorpt_process_details
;
CrysAlisPro 1.171.42.93a (Rigaku Oxford Diffraction, 2023)
Empirical absorption correction using spherical harmonics,
implemented in SCALE3 ABSPACK scaling algorithm.
;
_exptl_crystal_colour 'clear light colourless'
_exptl_crystal_colour_lustre clear
_exptl_crystal_colour_modifier light
_exptl_crystal_colour_primary colourless
_exptl_crystal_density_diffrn 1.206
_exptl_crystal_description block
_exptl_crystal_F_000 1752
_exptl_crystal_size_max 0.15
_exptl_crystal_size_mid 0.13
_exptl_crystal_size_min 0.12
_refine_diff_density_max 0.200
_refine_diff_density_min -0.146
_refine_diff_density_rms 0.033
_refine_ls_abs_structure_details
;
 Flack x determined using 3066 quotients [(I+)-(I-)]/[(I+)+(I-)]
 (Parsons, Flack and Wagner, Acta Cryst. B69 (2013) 249-259).
;
_refine_ls_abs_structure_Flack -0.026(8)
_refine_ls_extinction_coef 0.00031(4)
_refine_ls_extinction_expression Fc^*^=kFc[1+0.001xFc^2^\l^3^/sin(2\q)]^-1/4^
_refine_ls_extinction_method 'SHELXL-2018/3 (Sheldrick 2018)'
_refine_ls_goodness_of_fit_ref 1.051
_refine_ls_hydrogen_treatment constr
_refine_ls_matrix_type full
_refine_ls_number_parameters 580
_refine_ls_number_reflns 9281
_refine_ls_number_restraints 37
_refine_ls_restrained_S_all 1.055
_refine_ls_R_factor_all 0.0413
_refine_ls_R_factor_gt 0.0336
_refine_ls_shift/su_max 0.002
_refine_ls_shift/su_mean 0.000
_refine_ls_structure_factor_coef Fsqd
_refine_ls_weighting_details 'w=1/[\s^2^(Fo^2^)+(0.0509P)^2^+0.0632P] where P=(Fo^2^+2Fc^2^)/3'
_refine_ls_weighting_scheme calc
_refine_ls_wR_factor_gt 0.0867
_refine_ls_wR_factor_ref 0.0916
_reflns_Friedel_coverage 0.817
_reflns_Friedel_fraction_full 0.947
_reflns_Friedel_fraction_max 0.883
_reflns_number_gt 7790
_reflns_number_total 9281
_reflns_threshold_expression 'I > 2\s(I)'
_cod_data_source_file d4sc01719f2.cif
_cod_data_source_block linzengg3_1218_auto
_cod_depositor_comments 'Adding full bibliography for 1571524--1571527.cif.'
_cod_original_cell_volume 4751.94(16)
_cod_database_code 1571526
_shelx_shelxl_version_number 2018/3
_shelx_space_group_comment
;
The symmetry employed for this shelxl refinement is uniquely defined
by the following loop, which should always be used as a source of
symmetry information in preference to the above space-group names.
They are only intended as comments.
;
_shelx_estimated_absorpt_t_max 0.755
_shelx_estimated_absorpt_t_min 0.707
_reflns_odcompleteness_completeness 99.93
_reflns_odcompleteness_iscentric 1
_reflns_odcompleteness_theta 66.97
_olex2_refinement_description
;
1. Fixed Uiso
 At 1.2 times of:
  All C(H) groups, All N(H) groups
 At 1.5 times of:
  All O(H) groups
2. Uiso/Uaniso restraints and constraints
Uanis(C47) \\sim Ueq, Uanis(C49) \\sim Ueq, Uanis(C39) \\sim Ueq: with sigma of
0.01 and sigma for terminal atoms of 0.02
Uanis(C33) \\sim Ueq, Uanis(C25) \\sim Ueq, Uanis(C13) \\sim Ueq: with sigma of
0.01 and sigma for terminal atoms of 0.02
3. Others
 Fixed Sof: Br1(0.5) Br2(0.5) Br3(0.5) Br4(0.5) C3(0.4) C13(0.4) H13(0.4)
 C23(0.6) H23(0.6) C25(0.4) H25(0.4) C33(0.6) H33(0.6) C39(0.6) H39(0.6)
 C41(0.6) H41(0.6) C47(0.6) H47(0.6) C49(0.4) H49(0.4) C51(0.4) H51(0.4)
 C53(0.4) H53(0.4) C54(0.6)
4.a Aromatic/amide H refined with riding coordinates:
 N1(H1), N2(H2A), C2(H2B), C5(H5), C7(H7), C9(H9), C11(H11), C13(H13),
 C15(H15), C16(H16), C17(H17), C18(H18), C19(H19), C21(H21), C23(H23), C25(H25),
  C26(H26), C28(H28), C29(H29), C30(H30), C31(H31), C33(H33), C35(H35),
 C37(H37), C38(H38), C39(H39), C41(H41), C42(H42), C43(H43), C45(H45), C47(H47),
  C48(H48), C49(H49), C50(H50), C51(H51), C52(H52), C53(H53)
4.b Idealised tetrahedral OH refined as rotating group:
 O2(H2), O3(H3)
;
_smtbx_masks_void_probe_radius 1.2
_smtbx_masks_void_truncation_radius 1.2
_olex2_submission_special_instructions 'No special instructions were received'
_oxdiff_exptl_absorpt_empirical_details
;
Empirical correction (ABSPACK) includes:
- Absorption correction using spherical harmonics
- Frame scaling
;
_oxdiff_exptl_absorpt_empirical_full_max 1.764
_oxdiff_exptl_absorpt_empirical_full_min 0.572

loop_
_space_group_symop_operation_xyz
'x, y, z'
'-x, y, -z'
'x+1/2, y+1/2, z'
'-x+1/2, y+1/2, -z'

loop_
_atom_site_label
_atom_site_type_symbol
_atom_site_fract_x
_atom_site_fract_y
_atom_site_fract_z
_atom_site_U_iso_or_equiv
_atom_site_adp_type
_atom_site_occupancy
_atom_site_site_symmetry_order
_atom_site_calc_flag
_atom_site_refinement_flags_posn
_atom_site_refinement_flags_adp
_atom_site_refinement_flags_occupancy
_atom_site_disorder_assembly
_atom_site_disorder_group
Br1 Br 0.16755(16) 0.5622(7) 0.4198(5) 0.0846(10) Uani 0.5 1 d . . P A 1
Br2 Br 0.16939(18) 0.5805(9) 0.4197(6) 0.1010(16) Uani 0.5 1 d . . P A 2
Br3 Br 0.4423(3) 0.1242(7) 0.6535(5) 0.1375(19) Uani 0.5 1 d . . P B 1
Br4 Br 0.4515(3) 0.1293(6) 0.6391(6) 0.153(3) Uani 0.5 1 d . . P B 2
O1 O 0.27160(7) 0.3142(2) 0.06143(18) 0.0609(5) Uani 1 1 d . . . . .
O2 O 0.45805(7) 0.7080(3) 0.3516(3) 0.0876(9) Uani 1 1 d . . . . .
H2 H 0.471336 0.652261 0.379834 0.131 Uiso 1 1 calc R U . . .
O3 O 0.27852(6) 0.6355(2) 0.03116(17) 0.0532(5) Uani 1 1 d . . . . .
H3 H 0.266960 0.693082 -0.000656 0.080 Uiso 1 1 calc R U . . .
O4 O 0.38184(6) 0.6221(3) 0.15068(19) 0.0698(6) Uani 1 1 d . . . . .
N1 N 0.31468(7) 0.4555(2) 0.12277(19) 0.0493(5) Uani 1 1 d . . . . .
H1 H 0.322314 0.529552 0.113417 0.059 Uiso 1 1 calc R U . . .
N2 N 0.38833(7) 0.6608(3) 0.3350(2) 0.0596(7) Uani 1 1 d . . . . .
H2A H 0.404081 0.670821 0.393569 0.071 Uiso 1 1 calc R U . . .
C1 C 0.29162(8) 0.5534(3) 0.3514(2) 0.0470(6) Uani 1 1 d . . . . .
C2 C 0.29763(11) 0.4299(4) -0.1622(3) 0.0675(9) Uani 1 1 d . . . . .
H2B H 0.310392 0.376954 -0.110286 0.081 Uiso 1 1 calc R U . . .
C3 C 0.4460(6) 0.782(2) 0.1415(15) 0.048(4) Uani 0.4 1 d . . P C 2
C4 C 0.26299(9) 0.5218(3) -0.0106(2) 0.0501(7) Uani 1 1 d . . . . .
C5 C 0.50095(19) 0.3497(6) 0.1582(5) 0.1123(18) Uani 1 1 d . . . . .
H5 H 0.513498 0.279373 0.139769 0.135 Uiso 1 1 calc R U . . .
C6 C 0.28340(8) 0.4202(3) 0.0611(2) 0.0470(6) Uani 1 1 d . . . . .
C7 C 0.25148(14) 0.5840(4) -0.2115(3) 0.0812(11) Uani 1 1 d . . . . .
H7 H 0.233077 0.636261 -0.192460 0.097 Uiso 1 1 calc R U . . .
C8 C 0.34643(8) 0.4297(3) 0.3077(2) 0.0471(6) Uani 1 1 d . . . . .
C9 C 0.19866(12) 0.4347(4) -0.0645(4) 0.0797(11) Uani 1 1 d . . . . .
H9 H 0.207252 0.387823 -0.120042 0.096 Uiso 1 1 calc R U . . .
C10 C 0.33024(8) 0.5496(3) 0.3357(2) 0.0467(6) Uani 1 1 d . . . . .
C11 C 0.4673(2) 0.3398(6) 0.1929(7) 0.126(2) Uani 1 1 d . . . . .
H11 H 0.457022 0.262070 0.200421 0.151 Uiso 1 1 calc R U . . .
C12 C 0.27572(9) 0.6665(3) 0.3787(2) 0.0547(7) Uani 1 1 d . . . . .
C13 C 0.4508(5) 0.9006(18) 0.1825(14) 0.082(4) Uani 0.4 1 d . U P C 2
H13 H 0.445832 0.915772 0.254485 0.098 Uiso 0.4 1 calc R U P C 2
C14 C 0.36961(8) 0.3598(3) 0.3878(3) 0.0514(7) Uani 1 1 d . . . . .
C15 C 0.28697(18) 0.5073(5) -0.3486(3) 0.0957(16) Uani 1 1 d . . . . .
H15 H 0.292599 0.507348 -0.421118 0.115 Uiso 1 1 calc R U . . .
C16 C 0.34758(9) 0.2616(3) 0.1751(3) 0.0570(7) Uani 1 1 d . . . . .
H16 H 0.339915 0.229312 0.104818 0.068 Uiso 1 1 calc R U . . .
C17 C 0.26005(18) 0.5825(5) -0.3199(3) 0.1005(16) Uani 1 1 d . . . . .
H17 H 0.247174 0.633639 -0.373184 0.121 Uiso 1 1 calc R U . . .
C18 C 0.26907(9) 0.4467(3) 0.3413(3) 0.0553(7) Uani 1 1 d . . . . .
H18 H 0.278928 0.371727 0.321843 0.066 Uiso 1 1 calc R U . . .
C19 C 0.44844(16) 0.4434(5) 0.2171(5) 0.0986(16) Uani 1 1 d . . . . .
H19 H 0.425346 0.434866 0.240628 0.118 Uiso 1 1 calc R U . . .
C20 C 0.33632(8) 0.3806(3) 0.2024(2) 0.0472(6) Uani 1 1 d . . . . .
C21 C 0.49747(11) 0.5662(6) 0.1748(5) 0.0960(14) Uani 1 1 d . . . . .
H21 H 0.508438 0.643219 0.169259 0.115 Uiso 1 1 calc R U . . .
C22 C 0.38198(9) 0.2406(3) 0.3583(3) 0.0548(7) Uani 1 1 d . . . . .
C23 C 0.4591(3) 0.8959(12) 0.2348(13) 0.095(3) Uani 0.6 1 d . . P C 1
H23 H 0.464915 0.895977 0.311741 0.115 Uiso 0.6 1 calc R U P C 1
C24 C 0.35028(8) 0.6584(3) 0.3483(3) 0.0525(7) Uani 1 1 d . . . . .
C25 C 0.4427(7) 0.761(2) 0.0281(15) 0.064(5) Uani 0.4 1 d . U P C 2
H25 H 0.439848 0.680570 0.000793 0.077 Uiso 0.4 1 calc R U P C 2
C26 C 0.38103(10) 0.4031(4) 0.4977(3) 0.0633(8) Uani 1 1 d . . . . .
H26 H 0.372714 0.479651 0.519092 0.076 Uiso 1 1 calc R U . . .
C27 C 0.46271(9) 0.5594(4) 0.2075(3) 0.0664(8) Uani 1 1 d . . . . .
C28 C 0.36965(10) 0.1936(3) 0.2511(3) 0.0604(8) Uani 1 1 d . . . . .
H28 H 0.376777 0.114613 0.232244 0.073 Uiso 1 1 calc R U . . .
C29 C 0.33380(11) 0.7706(4) 0.3756(3) 0.0684(9) Uani 1 1 d . . . . .
H29 H 0.347884 0.842521 0.382746 0.082 Uiso 1 1 calc R U . . .
C30 C 0.40503(11) 0.1712(4) 0.4378(4) 0.0736(10) Uani 1 1 d . . . . .
H30 H 0.412776 0.092366 0.420576 0.088 Uiso 1 1 calc R U . . .
C31 C 0.17155(14) 0.5709(7) 0.0992(5) 0.1017(17) Uani 1 1 d . . . . .
H31 H 0.162516 0.617932 0.153876 0.122 Uiso 1 1 calc R U . . .
C32 C 0.27047(10) 0.5074(3) -0.1320(3) 0.0577(7) Uani 1 1 d . . . . .
C33 C 0.4434(4) 0.7802(12) 0.0690(15) 0.070(4) Uani 0.6 1 d . U P C 1
H33 H 0.436160 0.706259 0.033470 0.084 Uiso 0.6 1 calc R U P C 1
C34 C 0.40127(9) 0.6487(3) 0.2382(3) 0.0599(8) Uani 1 1 d . . . . .
C35 C 0.14832(15) 0.4946(7) 0.0346(7) 0.113(2) Uani 1 1 d . . . . .
H35 H 0.123659 0.488023 0.045378 0.136 Uiso 1 1 calc R U . . .
C36 C 0.21831(8) 0.5636(4) 0.3897(3) 0.0645(8) Uani 1 1 d . . . . .
C37 C 0.30568(14) 0.4319(5) -0.2714(3) 0.0860(12) Uani 1 1 d . . . . .
H37 H 0.324157 0.380737 -0.291549 0.103 Uiso 1 1 calc R U . . .
C38 C 0.23318(10) 0.4520(4) 0.3597(3) 0.0635(8) Uani 1 1 d . . . . .
H38 H 0.218596 0.381183 0.352147 0.076 Uiso 1 1 calc R U . . .
C39 C 0.4616(5) 0.9990(18) 0.1810(17) 0.130(6) Uani 0.6 1 d . U P C 1
H39 H 0.466986 1.072568 0.219471 0.156 Uiso 0.6 1 calc R U P C 1
C40 C 0.22215(9) 0.5121(3) 0.0015(3) 0.0566(7) Uani 1 1 d . . . . .
C41 C 0.4497(4) 0.8880(18) 0.0055(13) 0.103(5) Uani 0.6 1 d . . P C 1
H41 H 0.449443 0.886084 -0.071166 0.123 Uiso 0.6 1 calc R U P C 1
C42 C 0.40367(13) 0.3356(4) 0.5719(4) 0.0805(11) Uani 1 1 d . . . . .
H42 H 0.411011 0.365663 0.643154 0.097 Uiso 1 1 calc R U . . .
C43 C 0.51599(16) 0.4626(7) 0.1506(6) 0.1136(19) Uani 1 1 d . . . . .
H43 H 0.539331 0.469869 0.128495 0.136 Uiso 1 1 calc R U . . .
C44 C 0.44319(10) 0.6738(4) 0.2420(3) 0.0648(9) Uani 1 1 d . . . . .
C45 C 0.16174(17) 0.4278(7) -0.0466(7) 0.123(2) Uani 1 1 d . . . . .
H45 H 0.145786 0.376036 -0.091388 0.148 Uiso 1 1 calc R U . . .
C46 C 0.41582(13) 0.2208(4) 0.5402(4) 0.0849(13) Uani 1 1 d . . . . .
C47 C 0.4563(3) 0.9981(12) 0.0690(16) 0.094(4) Uani 0.6 1 d . U P C 1
H47 H 0.457025 1.072901 0.031500 0.113 Uiso 0.6 1 calc R U P C 1
C48 C 0.29791(10) 0.7750(4) 0.3913(3) 0.0658(9) Uani 1 1 d . . . . .
H48 H 0.287640 0.849418 0.410552 0.079 Uiso 1 1 calc R U . . .
C49 C 0.4620(6) 0.9935(15) 0.126(2) 0.079(4) Uani 0.4 1 d . U P C 2
H49 H 0.474832 1.060532 0.159824 0.095 Uiso 0.4 1 calc R U P C 2
C50 C 0.23818(11) 0.6691(4) 0.3988(3) 0.0642(9) Uani 1 1 d . . . . .
H50 H 0.227482 0.742767 0.417955 0.077 Uiso 1 1 calc R U . . .
C51 C 0.4437(5) 0.855(2) -0.0421(13) 0.074(4) Uani 0.4 1 d . . P C 2
H51 H 0.438782 0.841869 -0.118286 0.089 Uiso 0.4 1 calc R U P C 2
C52 C 0.20861(10) 0.5801(5) 0.0852(3) 0.0730(10) Uani 1 1 d . . . . .
H52 H 0.224329 0.631272 0.131310 0.088 Uiso 1 1 calc R U . . .
C53 C 0.4529(4) 0.9843(14) 0.0025(16) 0.075(4) Uani 0.4 1 d . . P C 2
H53 H 0.452860 1.052905 -0.043809 0.091 Uiso 0.4 1 calc R U P C 2
C54 C 0.4481(4) 0.7874(17) 0.1826(11) 0.060(3) Uani 0.6 1 d . . P C 1

loop_
_atom_site_aniso_label
_atom_site_aniso_U_11
_atom_site_aniso_U_22
_atom_site_aniso_U_33
_atom_site_aniso_U_23
_atom_site_aniso_U_13
_atom_site_aniso_U_12
Br1 0.0582(13) 0.100(2) 0.1003(18) 0.0328(15) 0.0294(11) 0.0177(11)
Br2 0.0649(14) 0.118(3) 0.128(3) 0.0055(18) 0.0429(13) 0.0111(13)
Br3 0.166(5) 0.0986(18) 0.1226(15) 0.0338(12) -0.0763(18) 0.0054(19)
Br4 0.159(4) 0.0793(17) 0.185(4) 0.008(2) -0.110(3) 0.0191(19)
O1 0.0710(14) 0.0441(13) 0.0635(13) 0.0011(9) -0.0065(10) -0.0066(10)
O2 0.0602(15) 0.101(2) 0.0982(19) -0.0415(17) -0.0024(13) -0.0072(14)
O3 0.0641(12) 0.0381(11) 0.0540(11) -0.0025(8) -0.0050(8) -0.0011(9)
O4 0.0563(12) 0.0864(18) 0.0662(13) -0.0034(12) 0.0058(10) -0.0122(12)
N1 0.0545(13) 0.0443(14) 0.0475(12) 0.0008(10) 0.0005(10) -0.0017(10)
N2 0.0544(14) 0.0560(18) 0.0672(16) -0.0145(12) 0.0043(12) -0.0021(12)
C1 0.0528(13) 0.0494(17) 0.0391(13) 0.0002(11) 0.0068(10) 0.0058(13)
C2 0.084(2) 0.068(2) 0.0510(17) -0.0009(15) 0.0109(16) 0.0002(19)
C3 0.054(6) 0.052(6) 0.041(11) -0.022(9) 0.017(9) -0.013(4)
C4 0.0599(17) 0.0434(17) 0.0453(15) -0.0015(11) 0.0004(12) -0.0048(12)
C5 0.120(4) 0.095(4) 0.125(4) -0.006(3) 0.024(3) 0.040(4)
C6 0.0536(15) 0.0437(17) 0.0428(14) -0.0001(11) 0.0026(11) 0.0004(12)
C7 0.127(3) 0.063(2) 0.0503(18) 0.0039(16) 0.0021(18) 0.010(2)
C8 0.0456(14) 0.0490(17) 0.0464(14) -0.0009(12) 0.0048(11) -0.0019(12)
C9 0.071(2) 0.061(2) 0.099(3) 0.019(2) -0.017(2) -0.0169(18)
C10 0.0518(13) 0.0487(18) 0.0395(13) 0.0001(11) 0.0050(10) -0.0003(13)
C11 0.130(5) 0.061(3) 0.194(7) -0.009(4) 0.050(5) 0.008(3)
C12 0.0596(17) 0.058(2) 0.0477(15) 0.0002(13) 0.0123(13) 0.0119(14)
C13 0.094(10) 0.061(8) 0.092(9) -0.015(7) 0.014(7) -0.023(7)
C14 0.0474(15) 0.0514(18) 0.0537(16) -0.0013(12) 0.0006(12) -0.0020(13)
C15 0.153(5) 0.086(3) 0.051(2) -0.003(2) 0.024(3) -0.019(3)
C16 0.0645(18) 0.0506(19) 0.0548(16) -0.0078(13) 0.0041(14) 0.0053(14)
C17 0.178(5) 0.074(3) 0.0454(19) 0.0060(18) 0.002(2) -0.003(3)
C18 0.0580(17) 0.0556(19) 0.0530(16) -0.0004(13) 0.0098(13) 0.0025(14)
C19 0.088(3) 0.062(3) 0.152(5) -0.013(3) 0.039(3) 0.007(2)
C20 0.0494(15) 0.0454(17) 0.0467(15) -0.0016(11) 0.0056(11) -0.0009(12)
C21 0.064(2) 0.090(3) 0.138(4) 0.005(3) 0.027(2) 0.009(3)
C22 0.0523(16) 0.0460(18) 0.0647(18) 0.0032(13) 0.0025(13) 0.0002(13)
C23 0.080(6) 0.063(6) 0.137(10) -0.011(7) -0.009(7) -0.006(4)
C24 0.0505(16) 0.0493(19) 0.0574(16) -0.0061(12) 0.0064(12) -0.0012(13)
C25 0.069(6) 0.067(8) 0.058(9) -0.001(6) 0.014(6) 0.012(5)
C26 0.071(2) 0.059(2) 0.0547(17) -0.0016(14) -0.0117(14) -0.0026(16)
C27 0.0586(16) 0.065(2) 0.075(2) -0.0023(17) 0.0069(15) 0.0039(18)
C28 0.0645(19) 0.0425(18) 0.073(2) -0.0066(14) 0.0032(15) 0.0083(14)
C29 0.080(2) 0.051(2) 0.076(2) -0.0087(16) 0.0157(18) 0.0009(17)
C30 0.066(2) 0.048(2) 0.100(3) 0.0074(17) -0.0163(19) 0.0038(16)
C31 0.083(3) 0.123(4) 0.104(3) 0.052(3) 0.032(3) 0.024(3)
C32 0.076(2) 0.0526(18) 0.0431(15) 0.0005(13) 0.0010(14) -0.0046(15)
C33 0.071(4) 0.058(6) 0.083(10) 0.004(7) 0.022(8) -0.009(4)
C34 0.0518(16) 0.053(2) 0.074(2) -0.0053(15) 0.0049(15) -0.0036(14)
C35 0.066(3) 0.127(5) 0.145(5) 0.062(4) 0.015(3) -0.006(3)
C36 0.0535(15) 0.084(3) 0.0584(17) 0.0075(18) 0.0156(13) 0.010(2)
C37 0.099(3) 0.099(3) 0.063(2) -0.012(2) 0.021(2) -0.013(3)
C38 0.0596(19) 0.068(2) 0.0638(19) 0.0056(16) 0.0135(15) -0.0041(16)
C39 0.130(9) 0.096(9) 0.165(11) -0.009(10) 0.027(10) -0.014(6)
C40 0.0579(17) 0.0526(19) 0.0573(17) 0.0137(13) -0.0005(13) -0.0045(14)
C41 0.071(6) 0.130(16) 0.104(10) 0.026(10) 0.002(6) 0.005(7)
C42 0.093(3) 0.065(3) 0.075(2) 0.0028(18) -0.024(2) 0.000(2)
C43 0.084(3) 0.116(5) 0.148(5) 0.014(4) 0.042(3) 0.031(3)
C44 0.0491(17) 0.065(2) 0.080(2) -0.0117(17) 0.0074(15) -0.0064(15)
C45 0.079(3) 0.107(5) 0.170(6) 0.052(4) -0.035(4) -0.029(3)
C46 0.086(3) 0.066(3) 0.091(3) 0.014(2) -0.034(2) -0.003(2)
C47 0.095(6) 0.087(7) 0.095(8) 0.047(8) -0.008(7) -0.013(4)
C48 0.075(2) 0.048(2) 0.077(2) -0.0099(15) 0.0189(17) 0.0103(16)
C49 0.108(9) 0.042(6) 0.087(10) 0.011(8) 0.009(9) -0.016(5)
C50 0.068(2) 0.073(2) 0.0547(18) 0.0068(15) 0.0183(15) 0.0217(18)
C51 0.064(8) 0.087(10) 0.071(9) 0.012(8) 0.008(7) -0.010(6)
C52 0.0713(19) 0.083(3) 0.066(2) 0.0213(19) 0.0149(16) 0.008(2)
C53 0.078(7) 0.052(7) 0.104(11) 0.037(7) 0.041(8) 0.008(5)
C54 0.049(4) 0.064(6) 0.067(8) -0.015(7) 0.007(6) 0.004(3)

loop_
_atom_type_symbol
_atom_type_description
_atom_type_scat_dispersion_real
_atom_type_scat_dispersion_imag
_atom_type_scat_source
C C 0.0181 0.0091 'International Tables Vol C Tables 4.2.6.8 and 6.1.1.4'
H H 0.0000 0.0000 'International Tables Vol C Tables 4.2.6.8 and 6.1.1.4'
Br Br -0.6763 1.2805 'International Tables Vol C Tables 4.2.6.8 and 6.1.1.4'
N N 0.0311 0.0180 'International Tables Vol C Tables 4.2.6.8 and 6.1.1.4'
O O 0.0492 0.0322 'International Tables Vol C Tables 4.2.6.8 and 6.1.1.4'

loop_
_geom_angle_atom_site_label_1
_geom_angle_atom_site_label_2
_geom_angle_atom_site_label_3
_geom_angle
_geom_angle_site_symmetry_1
_geom_angle_site_symmetry_3
_geom_angle_publ_flag
C44 O2 H2 109.5 . . ?
C4 O3 H3 109.5 . . ?
C6 N1 H1 117.4 . . ?
C6 N1 C20 125.2(3) . . ?
C20 N1 H1 117.4 . . ?
C24 N2 H2A 117.8 . . ?
C34 N2 H2A 117.8 . . ?
C34 N2 C24 124.4(3) . . ?
C12 C1 C10 119.5(3) . . ?
C12 C1 C18 118.3(3) . . ?
C18 C1 C10 122.1(3) . . ?
C32 C2 H2B 120.3 . . ?
C32 C2 C37 119.4(4) . . ?
C37 C2 H2B 120.3 . . ?
C13 C3 C25 120(2) . . ?
C13 C3 C44 113.3(13) . . ?
C25 C3 C44 126.5(16) . . ?
O3 C4 C6 106.1(2) . . ?
O3 C4 C32 108.4(3) . . ?
O3 C4 C40 112.1(3) . . ?
C6 C4 C32 109.7(3) . . ?
C40 C4 C6 107.8(2) . . ?
C40 C4 C32 112.6(3) . . ?
C11 C5 H5 120.4 . . ?
C43 C5 H5 120.4 . . ?
C43 C5 C11 119.2(5) . . ?
O1 C6 N1 122.7(3) . . ?
O1 C6 C4 121.8(3) . . ?
N1 C6 C4 115.4(3) . . ?
C17 C7 H7 120.1 . . ?
C32 C7 H7 120.1 . . ?
C32 C7 C17 119.8(4) . . ?
C14 C8 C10 121.9(3) . . ?
C20 C8 C10 118.7(3) . . ?
C20 C8 C14 119.3(3) . . ?
C40 C9 H9 120.6 . . ?
C40 C9 C45 118.8(6) . . ?
C45 C9 H9 120.6 . . ?
C1 C10 C8 118.6(3) . . ?
C24 C10 C1 118.1(3) . . ?
C24 C10 C8 123.2(2) . . ?
C5 C11 H11 119.8 . . ?
C5 C11 C19 120.4(6) . . ?
C19 C11 H11 119.8 . . ?
C1 C12 C48 119.6(3) . . ?
C1 C12 C50 119.5(3) . . ?
C48 C12 C50 120.8(3) . . ?
C3 C13 H13 118.2 . . ?
C49 C13 C3 123.7(17) . . ?
C49 C13 H13 118.2 . . ?
C8 C14 C22 119.2(3) . . ?
C8 C14 C26 122.8(3) . . ?
C26 C14 C22 118.0(3) . . ?
C17 C15 H15 120.1 . . ?
C37 C15 H15 120.1 . . ?
C37 C15 C17 119.9(4) . . ?
C20 C16 H16 119.9 . . ?
C28 C16 H16 119.9 . . ?
C28 C16 C20 120.1(3) . . ?
C7 C17 H17 119.6 . . ?
C15 C17 C7 120.7(5) . . ?
C15 C17 H17 119.6 . . ?
C1 C18 H18 119.5 . . ?
C38 C18 C1 121.0(3) . . ?
C38 C18 H18 119.5 . . ?
C11 C19 H19 119.2 . . ?
C11 C19 C27 121.6(5) . . ?
C27 C19 H19 119.2 . . ?
C8 C20 N1 117.8(3) . . ?
C8 C20 C16 121.2(3) . . ?
C16 C20 N1 121.1(3) . . ?
C27 C21 H21 119.3 . . ?
C43 C21 H21 119.3 . . ?
C43 C21 C27 121.3(6) . . ?
C28 C22 C14 118.9(3) . . ?
C30 C22 C14 119.2(3) . . ?
C30 C22 C28 121.9(3) . . ?
C39 C23 H23 118.7 . . ?
C39 C23 C54 122.5(17) . . ?
C54 C23 H23 118.7 . . ?
C10 C24 N2 121.0(3) . . ?
C10 C24 C29 121.4(3) . . ?
C29 C24 N2 117.7(3) . . ?
C3 C25 H25 119.8 . . ?
C51 C25 C3 120(2) . . ?
C51 C25 H25 119.8 . . ?
C14 C26 H26 119.2 . . ?
C42 C26 C14 121.6(4) . . ?
C42 C26 H26 119.2 . . ?
C19 C27 C21 116.6(4) . . ?
C19 C27 C44 121.7(3) . . ?
C21 C27 C44 121.3(4) . . ?
C16 C28 C22 121.3(3) . . ?
C16 C28 H28 119.4 . . ?
C22 C28 H28 119.4 . . ?
C24 C29 H29 119.5 . . ?
C48 C29 C24 121.0(3) . . ?
C48 C29 H29 119.5 . . ?
C22 C30 H30 120.4 . . ?
C46 C30 C22 119.3(4) . . ?
C46 C30 H30 120.4 . . ?
C35 C31 H31 119.4 . . ?
C35 C31 C52 121.1(6) . . ?
C52 C31 H31 119.4 . . ?
C2 C32 C4 122.6(3) . . ?
C2 C32 C7 119.1(3) . . ?
C7 C32 C4 118.0(3) . . ?
C41 C33 H33 120.4 . . ?
C54 C33 H33 120.4 . . ?
C54 C33 C41 119.2(15) . . ?
O4 C34 N2 123.7(3) . . ?
O4 C34 C44 121.4(3) . . ?
N2 C34 C44 114.9(3) . . ?
C31 C35 H35 120.5 . . ?
C31 C35 C45 118.9(5) . . ?
C45 C35 H35 120.5 . . ?
C38 C36 Br1 117.3(4) . . ?
C38 C36 Br2 123.3(4) . . ?
C50 C36 Br1 120.6(4) . . ?
C50 C36 Br2 114.6(4) . . ?
C50 C36 C38 122.0(3) . . ?
C2 C37 H37 119.5 . . ?
C15 C37 C2 121.1(5) . . ?
C15 C37 H37 119.5 . . ?
C18 C38 C36 119.8(4) . . ?
C18 C38 H38 120.1 . . ?
C36 C38 H38 120.1 . . ?
C23 C39 H39 120.3 . . ?
C23 C39 C47 119.3(18) . . ?
C47 C39 H39 120.3 . . ?
C9 C40 C4 121.9(3) . . ?
C9 C40 C52 119.4(4) . . ?
C52 C40 C4 118.6(3) . . ?
C33 C41 H41 122.7 . . ?
C47 C41 C33 114.7(13) . . ?
C47 C41 H41 122.7 . . ?
C26 C42 H42 120.4 . . ?
C26 C42 C46 119.1(4) . . ?
C46 C42 H42 120.4 . . ?
C5 C43 C21 120.8(5) . . ?
C5 C43 H43 119.6 . . ?
C21 C43 H43 119.6 . . ?
O2 C44 C3 116.3(6) . . ?
O2 C44 C27 109.7(3) . . ?
O2 C44 C34 109.1(3) . . ?
O2 C44 C54 100.9(6) . . ?
C27 C44 C3 106.7(7) . . ?
C27 C44 C34 110.4(3) . . ?
C34 C44 C3 104.6(7) . . ?
C54 C44 C27 117.4(6) . . ?
C54 C44 C34 108.8(7) . . ?
C9 C45 H45 119.0 . . ?
C35 C45 C9 122.1(6) . . ?
C35 C45 H45 119.0 . . ?
C30 C46 Br3 120.3(4) . . ?
C30 C46 Br4 117.2(4) . . ?
C30 C46 C42 122.7(4) . . ?
C42 C46 Br3 116.3(4) . . ?
C42 C46 Br4 120.1(4) . . ?
C39 C47 C41 123.0(15) . . ?
C39 C47 H47 118.5 . . ?
C41 C47 H47 118.5 . . ?
C12 C48 H48 119.8 . . ?
C29 C48 C12 120.3(3) . . ?
C29 C48 H48 119.8 . . ?
C13 C49 H49 122.2 . . ?
C13 C49 C53 115.6(16) . . ?
C53 C49 H49 122.2 . . ?
C12 C50 H50 120.4 . . ?
C36 C50 C12 119.3(3) . . ?
C36 C50 H50 120.4 . . ?
C25 C51 H51 120.0 . . ?
C25 C51 C53 119.9(15) . . ?
C53 C51 H51 120.0 . . ?
C31 C52 C40 119.7(5) . . ?
C31 C52 H52 120.1 . . ?
C40 C52 H52 120.1 . . ?
C49 C53 C51 115.3(12) . . ?
C49 C53 H53 122.3 . . ?
C51 C53 H53 122.3 . . ?
C23 C54 C33 120.4(17) . . ?
C23 C54 C44 123.0(11) . . ?
C33 C54 C44 116.5(12) . . ?

loop_
_geom_bond_atom_site_label_1
_geom_bond_atom_site_label_2
_geom_bond_distance
_geom_bond_site_symmetry_2
_geom_bond_publ_flag
Br1 C36 1.936(7) . ?
Br2 C36 1.878(7) . ?
Br3 C46 1.888(7) . ?
Br4 C46 1.926(8) . ?
O1 C6 1.225(4) . ?
O2 H2 0.8200 . ?
O2 C44 1.418(5) . ?
O3 H3 0.8200 . ?
O3 C4 1.418(4) . ?
O4 C34 1.231(4) . ?
N1 H1 0.8600 . ?
N1 C6 1.336(4) . ?
N1 C20 1.419(4) . ?
N2 H2A 0.8600 . ?
N2 C24 1.420(4) . ?
N2 C34 1.330(5) . ?
C1 C10 1.449(4) . ?
C1 C12 1.412(4) . ?
C1 C18 1.413(5) . ?
C2 H2B 0.9300 . ?
C2 C32 1.385(6) . ?
C2 C37 1.395(5) . ?
C3 C13 1.38(3) . ?
C3 C25 1.385(18) . ?
C3 C44 1.70(2) . ?
C4 C6 1.533(4) . ?
C4 C32 1.542(4) . ?
C4 C40 1.521(5) . ?
C5 H5 0.9300 . ?
C5 C11 1.354(9) . ?
C5 C43 1.347(10) . ?
C7 H7 0.9300 . ?
C7 C17 1.393(6) . ?
C7 C32 1.386(5) . ?
C8 C10 1.483(4) . ?
C8 C14 1.420(4) . ?
C8 C20 1.388(4) . ?
C9 H9 0.9300 . ?
C9 C40 1.377(5) . ?
C9 C45 1.396(9) . ?
C10 C24 1.383(4) . ?
C11 H11 0.9300 . ?
C11 C19 1.368(8) . ?
C12 C48 1.423(5) . ?
C12 C50 1.424(5) . ?
C13 H13 0.9300 . ?
C13 C49 1.32(3) . ?
C14 C22 1.427(5) . ?
C14 C26 1.424(5) . ?
C15 H15 0.9300 . ?
C15 C17 1.357(8) . ?
C15 C37 1.357(8) . ?
C16 H16 0.9300 . ?
C16 C20 1.404(5) . ?
C16 C28 1.359(5) . ?
C17 H17 0.9300 . ?
C18 H18 0.9300 . ?
C18 C38 1.359(5) . ?
C19 H19 0.9300 . ?
C19 C27 1.369(7) . ?
C21 H21 0.9300 . ?
C21 C27 1.381(5) . ?
C21 C43 1.361(8) . ?
C22 C28 1.414(5) . ?
C22 C30 1.411(5) . ?
C23 H23 0.9300 . ?
C23 C39 1.30(2) . ?
C23 C54 1.37(2) . ?
C24 C29 1.413(5) . ?
C25 H25 0.9300 . ?
C25 C51 1.33(3) . ?
C26 H26 0.9300 . ?
C26 C42 1.353(5) . ?
C27 C44 1.514(5) . ?
C28 H28 0.9300 . ?
C29 H29 0.9300 . ?
C29 C48 1.350(5) . ?
C30 H30 0.9300 . ?
C30 C46 1.363(6) . ?
C31 H31 0.9300 . ?
C31 C35 1.357(10) . ?
C31 C52 1.390(6) . ?
C33 H33 0.9300 . ?
C33 C41 1.43(2) . ?
C33 C54 1.369(16) . ?
C34 C44 1.550(5) . ?
C35 H35 0.9300 . ?
C35 C45 1.364(11) . ?
C36 C38 1.392(6) . ?
C36 C50 1.349(6) . ?
C37 H37 0.9300 . ?
C38 H38 0.9300 . ?
C39 H39 0.9300 . ?
C39 C47 1.35(2) . ?
C40 C52 1.396(6) . ?
C41 H41 0.9300 . ?
C41 C47 1.42(2) . ?
C42 H42 0.9300 . ?
C42 C46 1.390(7) . ?
C43 H43 0.9300 . ?
C44 C54 1.448(19) . ?
C45 H45 0.9300 . ?
C47 H47 0.9300 . ?
C48 H48 0.9300 . ?
C49 H49 0.9300 . ?
C49 C53 1.49(3) . ?
C50 H50 0.9300 . ?
C51 H51 0.9300 . ?
C51 C53 1.52(3) . ?
C52 H52 0.9300 . ?
C53 H53 0.9300 . ?

loop_
_geom_torsion_atom_site_label_1
_geom_torsion_atom_site_label_2
_geom_torsion_atom_site_label_3
_geom_torsion_atom_site_label_4
_geom_torsion
_geom_torsion_site_symmetry_1
_geom_torsion_site_symmetry_2
_geom_torsion_site_symmetry_3
_geom_torsion_site_symmetry_4
_geom_torsion_publ_flag
Br1 C36 C38 C18 -177.7(3) . . . . ?
Br1 C36 C50 C12 178.5(3) . . . . ?
Br2 C36 C38 C18 -178.8(3) . . . . ?
Br2 C36 C50 C12 179.5(3) . . . . ?
O2 C44 C54 C23 -8.9(14) . . . . ?
O2 C44 C54 C33 167.3(11) . . . . ?
O3 C4 C6 O1 164.9(3) . . . . ?
O3 C4 C6 N1 -15.1(3) . . . . ?
O3 C4 C32 C2 103.2(4) . . . . ?
O3 C4 C32 C7 -70.6(4) . . . . ?
O3 C4 C40 C9 157.1(3) . . . . ?
O3 C4 C40 C52 -25.7(4) . . . . ?
O4 C34 C44 O2 177.1(4) . . . . ?
O4 C34 C44 C3 52.1(7) . . . . ?
O4 C34 C44 C27 -62.3(5) . . . . ?
O4 C34 C44 C54 67.9(7) . . . . ?
N2 C24 C29 C48 -178.9(3) . . . . ?
N2 C34 C44 O2 -1.5(5) . . . . ?
N2 C34 C44 C3 -126.5(7) . . . . ?
N2 C34 C44 C27 119.1(3) . . . . ?
N2 C34 C44 C54 -110.7(6) . . . . ?
C1 C10 C24 N2 179.4(3) . . . . ?
C1 C10 C24 C29 -0.1(4) . . . . ?
C1 C12 C48 C29 1.1(5) . . . . ?
C1 C12 C50 C36 -1.0(5) . . . . ?
C1 C18 C38 C36 -0.5(5) . . . . ?
C3 C13 C49 C53 28(3) . . . . ?
C3 C25 C51 C53 7(3) . . . . ?
C4 C40 C52 C31 -178.8(3) . . . . ?
C5 C11 C19 C27 -0.2(11) . . . . ?
C6 N1 C20 C8 -129.5(3) . . . . ?
C6 N1 C20 C16 51.4(4) . . . . ?
C6 C4 C32 C2 -12.2(4) . . . . ?
C6 C4 C32 C7 174.0(3) . . . . ?
C6 C4 C40 C9 -86.6(3) . . . . ?
C6 C4 C40 C52 90.7(3) . . . . ?
C8 C10 C24 N2 -0.1(4) . . . . ?
C8 C10 C24 C29 -179.7(3) . . . . ?
C8 C14 C22 C28 -2.3(4) . . . . ?
C8 C14 C22 C30 180.0(3) . . . . ?
C8 C14 C26 C42 -178.8(4) . . . . ?
C9 C40 C52 C31 -1.4(5) . . . . ?
C10 C1 C12 C48 -0.6(4) . . . . ?
C10 C1 C12 C50 -177.3(3) . . . . ?
C10 C1 C18 C38 178.1(3) . . . . ?
C10 C8 C14 C22 175.1(3) . . . . ?
C10 C8 C14 C26 -4.5(5) . . . . ?
C10 C8 C20 N1 7.8(4) . . . . ?
C10 C8 C20 C16 -173.1(3) . . . . ?
C10 C24 C29 C48 0.7(5) . . . . ?
C11 C5 C43 C21 -1.6(11) . . . . ?
C11 C19 C27 C21 -1.5(9) . . . . ?
C11 C19 C27 C44 -175.5(6) . . . . ?
C12 C1 C10 C8 179.7(3) . . . . ?
C12 C1 C10 C24 0.1(4) . . . . ?
C12 C1 C18 C38 -1.4(4) . . . . ?
C13 C3 C25 C51 -1(3) . . . . ?
C13 C3 C44 O2 -20.5(19) . . . . ?
C13 C3 C44 C27 -143.2(15) . . . . ?
C13 C3 C44 C34 99.9(16) . . . . ?
C13 C49 C53 C51 -19(2) . . . . ?
C14 C8 C10 C1 -103.5(3) . . . . ?
C14 C8 C10 C24 76.0(4) . . . . ?
C14 C8 C20 N1 -176.9(3) . . . . ?
C14 C8 C20 C16 2.2(4) . . . . ?
C14 C22 C28 C16 2.6(5) . . . . ?
C14 C22 C30 C46 -1.8(6) . . . . ?
C14 C26 C42 C46 -0.5(7) . . . . ?
C17 C7 C32 C2 -0.4(6) . . . . ?
C17 C7 C32 C4 173.7(4) . . . . ?
C17 C15 C37 C2 0.2(8) . . . . ?
C18 C1 C10 C8 0.2(4) . . . . ?
C18 C1 C10 C24 -179.3(3) . . . . ?
C18 C1 C12 C48 178.9(3) . . . . ?
C18 C1 C12 C50 2.1(4) . . . . ?
C19 C27 C44 O2 96.0(5) . . . . ?
C19 C27 C44 C3 -137.3(8) . . . . ?
C19 C27 C44 C34 -24.2(6) . . . . ?
C19 C27 C44 C54 -149.7(8) . . . . ?
C20 N1 C6 O1 -5.8(4) . . . . ?
C20 N1 C6 C4 174.1(3) . . . . ?
C20 C8 C10 C1 71.6(3) . . . . ?
C20 C8 C10 C24 -108.8(3) . . . . ?
C20 C8 C14 C22 0.0(4) . . . . ?
C20 C8 C14 C26 -179.6(3) . . . . ?
C20 C16 C28 C22 -0.5(5) . . . . ?
C21 C27 C44 O2 -77.6(5) . . . . ?
C21 C27 C44 C3 49.0(8) . . . . ?
C21 C27 C44 C34 162.1(4) . . . . ?
C21 C27 C44 C54 36.7(8) . . . . ?
C22 C14 C26 C42 1.7(5) . . . . ?
C22 C30 C46 Br3 173.3(5) . . . . ?
C22 C30 C46 Br4 -173.3(4) . . . . ?
C22 C30 C46 C42 3.1(7) . . . . ?
C23 C39 C47 C41 -3(3) . . . . ?
C24 N2 C34 O4 -7.3(6) . . . . ?
C24 N2 C34 C44 171.3(3) . . . . ?
C24 C29 C48 C12 -1.2(6) . . . . ?
C25 C3 C13 C49 -18(3) . . . . ?
C25 C3 C44 O2 161.7(18) . . . . ?
C25 C3 C44 C27 39(2) . . . . ?
C25 C3 C44 C34 -78(2) . . . . ?
C25 C51 C53 C49 3(3) . . . . ?
C26 C14 C22 C28 177.3(3) . . . . ?
C26 C14 C22 C30 -0.5(5) . . . . ?
C26 C42 C46 Br3 -172.5(5) . . . . ?
C26 C42 C46 Br4 174.4(5) . . . . ?
C26 C42 C46 C30 -1.9(7) . . . . ?
C27 C21 C43 C5 -0.3(10) . . . . ?
C27 C44 C54 C23 -128.0(12) . . . . ?
C27 C44 C54 C33 48.3(15) . . . . ?
C28 C16 C20 N1 177.1(3) . . . . ?
C28 C16 C20 C8 -2.0(5) . . . . ?
C28 C22 C30 C46 -179.5(4) . . . . ?
C30 C22 C28 C16 -179.7(3) . . . . ?
C31 C35 C45 C9 0.6(9) . . . . ?
C32 C2 C37 C15 -0.9(7) . . . . ?
C32 C4 C6 O1 -78.3(4) . . . . ?
C32 C4 C6 N1 101.8(3) . . . . ?
C32 C4 C40 C9 34.5(4) . . . . ?
C32 C4 C40 C52 -148.2(3) . . . . ?
C32 C7 C17 C15 -0.4(8) . . . . ?
C33 C41 C47 C39 9(2) . . . . ?
C34 N2 C24 C10 71.1(4) . . . . ?
C34 N2 C24 C29 -109.3(4) . . . . ?
C34 C44 C54 C23 105.8(13) . . . . ?
C34 C44 C54 C33 -78.0(13) . . . . ?
C35 C31 C52 C40 1.6(7) . . . . ?
C37 C2 C32 C4 -172.8(4) . . . . ?
C37 C2 C32 C7 1.0(6) . . . . ?
C37 C15 C17 C7 0.4(8) . . . . ?
C38 C36 C50 C12 -0.9(5) . . . . ?
C39 C23 C54 C33 8(2) . . . . ?
C39 C23 C54 C44 -176.3(14) . . . . ?
C40 C4 C6 O1 44.6(4) . . . . ?
C40 C4 C6 N1 -135.3(3) . . . . ?
C40 C4 C32 C2 -132.2(4) . . . . ?
C40 C4 C32 C7 54.0(4) . . . . ?
C40 C9 C45 C35 -0.4(7) . . . . ?
C41 C33 C54 C23 -1(2) . . . . ?
C41 C33 C54 C44 -176.9(11) . . . . ?
C43 C5 C11 C19 1.8(12) . . . . ?
C43 C21 C27 C19 1.8(8) . . . . ?
C43 C21 C27 C44 175.8(5) . . . . ?
C44 C3 C13 C49 163.8(18) . . . . ?
C44 C3 C25 C51 176.7(18) . . . . ?
C45 C9 C40 C4 178.1(4) . . . . ?
C45 C9 C40 C52 0.9(6) . . . . ?
C48 C12 C50 C36 -177.7(3) . . . . ?
C50 C12 C48 C29 177.8(3) . . . . ?
C50 C36 C38 C18 1.7(5) . . . . ?
C52 C31 C35 C45 -1.1(8) . . . . ?
C54 C23 C39 C47 -6(3) . . . . ?
C54 C33 C41 C47 -7(2) . . . . ?

loop_
_smtbx_masks_void_nr
_smtbx_masks_void_average_x
_smtbx_masks_void_average_y
_smtbx_masks_void_average_z
_smtbx_masks_void_volume
_smtbx_masks_void_count_electrons
_smtbx_masks_void_content
1 0.000 0.104 0.500 559.3 128.7 ?
2 0.500 0.604 0.500 559.3 128.7 ?
